data_4331656
loop_
_publ_author_name
Yi,
'Zhang, Qian-Feng'
'Lam, Tony C. H.'
'Chan, Eddie Y. Y.'
'Williams, Ian D.'
'Leung, Wa-Hung'

_publ_section_title
;
 Phosphato, Chromato, and Perrhenato Complexes of Titanium(IV) and
 Zirconium(IV) Containing Kl\"aui's Tripodal Ligand
;
_journal_issue 1
_journal_name_full 'Inorganic Chemistry'
_journal_page_first 328
_journal_page_last 335
_journal_paper_doi 10.1021/ic051329u
_journal_volume 45
_journal_year 2006
_chemical_formula_sum 'C21 H45 Co O23 P3 Re3 Zr'
_chemical_formula_weight 1467.23
_chemical_name_systematic
; 
 ? 
;
_space_group_IT_number 14
_symmetry_cell_setting monoclinic
_symmetry_space_group_name_Hall '-P 2ybc'
_symmetry_space_group_name_H-M 'P 1 21/c 1'
_atom_sites_solution_hydrogens geom
_atom_sites_solution_primary direct
_atom_sites_solution_secondary difmap
_audit_creation_method SHELXL-97
_cell_angle_alpha 90.00
_cell_angle_beta 93.818(2)
_cell_angle_gamma 90.00
_cell_formula_units_Z 8
_cell_length_a 18.456(2)
_cell_length_b 26.907(3)
_cell_length_c 15.971(2)
_cell_measurement_reflns_used 3898
_cell_measurement_temperature 100(2)
_cell_measurement_theta_max 27.85
_cell_measurement_theta_min 2.21
_cell_volume 7913.5(16)
_computing_structure_refinement 'SHELXL-97 (Sheldrick, 1997)'
_computing_structure_solution 'SHELXS-97 (Sheldrick, 1990)'
_diffrn_ambient_temperature 100(2)
_diffrn_measured_fraction_theta_full 0.983
_diffrn_measured_fraction_theta_max 0.983
_diffrn_radiation_monochromator graphite
_diffrn_radiation_source 'fine-focus sealed tube'
_diffrn_radiation_type MoK\a
_diffrn_radiation_wavelength 0.71073
_diffrn_reflns_av_R_equivalents 0.0983
_diffrn_reflns_av_sigmaI/netI 0.1238
_diffrn_reflns_limit_h_max 21
_diffrn_reflns_limit_h_min -21
_diffrn_reflns_limit_k_max 25
_diffrn_reflns_limit_k_min -31
_diffrn_reflns_limit_l_max 18
_diffrn_reflns_limit_l_min -14
_diffrn_reflns_number 39333
_diffrn_reflns_theta_full 25.00
_diffrn_reflns_theta_max 25.00
_diffrn_reflns_theta_min 1.34
_exptl_absorpt_coefficient_mu 10.010
_exptl_absorpt_correction_T_max 1.00
_exptl_absorpt_correction_T_min 0.47
_exptl_absorpt_correction_type multi-scan
_exptl_absorpt_process_details SADABS
_exptl_crystal_colour yellow
_exptl_crystal_density_diffrn 2.460
_exptl_crystal_density_method 'not measured'
_exptl_crystal_description block
_exptl_crystal_F_000 5520
_exptl_crystal_size_max 0.30
_exptl_crystal_size_mid 0.25
_exptl_crystal_size_min 0.20
_refine_diff_density_max 2.509
_refine_diff_density_min -1.800
_refine_diff_density_rms 0.286
_refine_ls_extinction_method none
_refine_ls_goodness_of_fit_ref 1.025
_refine_ls_hydrogen_treatment constr
_refine_ls_matrix_type full
_refine_ls_number_parameters 892
_refine_ls_number_reflns 13695
_refine_ls_number_restraints 0
_refine_ls_restrained_S_all 1.025
_refine_ls_R_factor_all 0.1028
_refine_ls_R_factor_gt 0.0498
_refine_ls_shift/su_max 0.002
_refine_ls_shift/su_mean 0.000
_refine_ls_structure_factor_coef Fsqd
_refine_ls_weighting_details
; calc 
 [0.00000+1.00000exp(1.00(sin\q/\l)^2^)]/ 
   [\s^2^(Fo^2^)+0.0000+0.0000*P+(0.0120P)^2^+0.0000sin\q/\l] 
 where P = 0.33333Fo^2^ + 0.66667Fc^2^ 
;
_refine_ls_weighting_scheme calc
_refine_ls_wR_factor_gt 0.0881
_refine_ls_wR_factor_ref 0.0985
_reflns_number_gt 8599
_reflns_number_total 13695
_reflns_threshold_expression >2sigma(I)
_cod_data_source_file ic051329usup4.cif
_cod_data_source_block yxy40
_cod_depositor_comments
;
The following automatic conversions were performed:

'_symmetry_cell_setting' value 'Monoclinic' changed to 'monoclinic'
according to /home/saulius/struct/CIF-dictionaries/cif_core.dic
dictionary named 'cif_core.dic' version 2.4.2 from 2011-04-26.

Automatic conversion script
Id: cif_fix_values 1891 2012-01-12 08:04:46Z andrius 
;
_cod_original_cell_volume 7913.9(17)
_cod_original_sg_symbol_H-M P2(1)/c
_cod_database_code 4331656

loop_
_symmetry_equiv_pos_as_xyz
'x, y, z'
'-x, y+1/2, -z+1/2'
'-x, -y, -z'
'x, -y-1/2, z-1/2'

loop_
_atom_site_label
_atom_site_type_symbol
_atom_site_fract_x
_atom_site_fract_y
_atom_site_fract_z
_atom_site_U_iso_or_equiv
_atom_site_adp_type
_atom_site_occupancy
_atom_site_symmetry_multiplicity
_atom_site_calc_flag
_atom_site_refinement_flags
Zr1B Zr 0.27714(6) 0.60017(4) 0.89555(7) 0.0119(3) Uani 1 1 d .
Co1B Co 0.21722(9) 0.66560(6) 1.11211(10) 0.0143(4) Uani 1 1 d .
Co1A Co 0.72940(9) 0.67083(6) 0.60522(10) 0.0146(4) Uani 1 1 d .
Zr1A Zr 0.77648(6) 0.59694(4) 0.38966(8) 0.0136(3) Uani 1 1 d .
Re1A Re 0.92831(3) 0.675500(19) 0.30074(4) 0.02437(14) Uani 1 1 d .
Re2A Re 0.67446(3) 0.616313(17) 0.17657(3) 0.01666(13) Uani 1 1 d .
Re3A Re 0.63364(3) 0.504130(18) 0.33993(3) 0.01728(13) Uani 1 1 d .
Re1B Re 0.17139(3) 0.483626(18) 0.85671(3) 0.01708(13) Uani 1 1 d .
Re2B Re 0.18908(3) 0.603022(18) 0.67258(3) 0.01769(13) Uani 1 1 d .
Re3B Re 0.39349(3) 0.677195(18) 0.76355(3) 0.01833(13) Uani 1 1 d .
P1A P 0.72622(18) 0.70526(11) 0.4839(2) 0.0171(7) Uani 1 1 d .
P2A P 0.66636(17) 0.60979(11) 0.5502(2) 0.0162(7) Uani 1 1 d .
P3A P 0.83306(17) 0.63941(11) 0.5795(2) 0.0149(7) Uani 1 1 d .
P1B P 0.17418(17) 0.59641(11) 1.0648(2) 0.0149(7) Uani 1 1 d .
P2B P 0.20143(17) 0.69850(11) 0.9898(2) 0.0133(7) Uani 1 1 d .
P3B P 0.32667(17) 0.64373(11) 1.0923(2) 0.0145(7) Uani 1 1 d .
O1A O 0.7708(4) 0.7562(3) 0.4954(5) 0.020(2) Uani 1 1 d .
O2A O 0.6473(4) 0.7236(3) 0.4512(5) 0.022(2) Uani 1 1 d .
O3A O 0.5845(4) 0.6269(3) 0.5427(5) 0.021(2) Uani 1 1 d .
O4A O 0.6631(5) 0.5621(3) 0.6075(6) 0.023(2) Uani 1 1 d .
O5A O 0.8684(4) 0.6149(3) 0.6624(5) 0.0168(19) Uani 1 1 d .
O6A O 0.8935(4) 0.6764(3) 0.5499(5) 0.021(2) Uani 1 1 d .
O7A O 0.7569(5) 0.6745(3) 0.4155(5) 0.021(2) Uani 1 1 d .
O8A O 0.6861(4) 0.5915(3) 0.4639(5) 0.0133(19) Uani 1 1 d .
O9A O 0.8311(4) 0.6010(3) 0.5097(5) 0.0162(19) Uiso 1 1 d .
O10A O 0.8552(4) 0.5356(3) 0.3994(5) 0.022(2) Uani 1 1 d .
H10A H 0.8982 0.5458 0.3934 0.026 Uiso 1 1 d R
H10B H 0.8445 0.5130 0.3636 0.026 Uiso 1 1 d R
O11A O 0.8674(4) 0.6322(3) 0.3402(5) 0.022(2) Uani 1 1 d .
O12A O 0.8983(5) 0.7349(3) 0.3124(7) 0.042(3) Uani 1 1 d .
O13A O 1.0122(5) 0.6703(3) 0.3552(8) 0.052(3) Uani 1 1 d .
O14A O 0.9379(6) 0.6659(4) 0.1990(7) 0.056(3) Uani 1 1 d .
O15A O 0.7096(5) 0.6212(3) 0.2805(6) 0.029(2) Uani 1 1 d .
O16A O 0.5934(5) 0.6458(3) 0.1687(6) 0.031(3) Uani 1 1 d .
O17A O 0.7298(5) 0.6458(3) 0.1107(5) 0.023(2) Uani 1 1 d .
O18A O 0.6596(5) 0.5558(3) 0.1466(5) 0.021(2) Uani 1 1 d .
O19A O 0.7236(4) 0.5290(3) 0.3467(5) 0.0159(19) Uani 1 1 d .
O20A O 0.5754(5) 0.5491(3) 0.3023(6) 0.032(3) Uani 1 1 d .
O21A O 0.6246(5) 0.4558(3) 0.2737(6) 0.036(3) Uani 1 1 d .
O22A O 0.6091(5) 0.4863(3) 0.4362(6) 0.027(2) Uani 1 1 d .
O1B O 0.1843(4) 0.5497(3) 1.1251(6) 0.022(2) Uani 1 1 d .
O2B O 0.0898(4) 0.6024(3) 1.0574(5) 0.020(2) Uani 1 1 d .
O3B O 0.1189(4) 0.7102(3) 0.9619(5) 0.0172(19) Uani 1 1 d .
O4B O 0.2359(4) 0.7522(3) 0.9990(6) 0.020(2) Uani 1 1 d .
O5B O 0.3843(4) 0.6872(3) 1.1086(5) 0.0134(18) Uani 1 1 d .
O6B O 0.3518(4) 0.6065(3) 1.1664(6) 0.020(2) Uani 1 1 d .
O7B O 0.1999(4) 0.5794(3) 0.9789(5) 0.0161(19) Uani 1 1 d .
O8B O 0.2338(4) 0.6702(3) 0.9155(5) 0.0141(18) Uiso 1 1 d .
O9B O 0.3388(4) 0.6201(3) 1.0066(5) 0.0168(19) Uani 1 1 d .
O10B O 0.3549(4) 0.5395(3) 0.9227(6) 0.023(2) Uani 1 1 d .
H10C H 0.3986 0.5493 0.9212 0.028 Uiso 1 1 d R
H10D H 0.3473 0.5151 0.8896 0.028 Uiso 1 1 d R
O11B O 0.2310(4) 0.5339(3) 0.8406(5) 0.016(2) Uani 1 1 d .
O12B O 0.1941(5) 0.4570(3) 0.9512(5) 0.022(2) Uiso 1 1 d .
O13B O 0.1757(5) 0.4408(3) 0.7776(6) 0.034(3) Uani 1 1 d .
O14B O 0.0824(5) 0.5035(3) 0.8574(6) 0.027(2) Uani 1 1 d .
O15B O 0.2266(5) 0.6209(3) 0.7734(5) 0.021(2) Uani 1 1 d .
O16B O 0.1294(4) 0.5547(3) 0.6816(6) 0.025(2) Uani 1 1 d .
O17B O 0.2536(5) 0.5826(3) 0.6078(6) 0.029(2) Uani 1 1 d .
O18B O 0.1455(5) 0.6524(3) 0.6266(6) 0.032(2) Uani 1 1 d .
O19B O 0.3644(4) 0.6345(3) 0.8421(5) 0.0162(19) Uiso 1 1 d .
O20B O 0.4808(5) 0.6647(3) 0.7427(6) 0.030(2) Uani 1 1 d .
O21B O 0.3889(6) 0.7366(3) 0.8009(6) 0.041(3) Uani 1 1 d .
O22B O 0.3415(5) 0.6743(3) 0.6745(6) 0.031(2) Uani 1 1 d .
C1A C 0.6636(7) 0.7229(5) 0.6606(8) 0.028(3) Uani 1 1 d .
H1AA H 0.6251 0.7430 0.6294 0.034 Uiso 1 1 calc R
C2A C 0.6528(8) 0.6758(5) 0.6935(9) 0.030(4) Uani 1 1 d .
H2AA H 0.6057 0.6574 0.6927 0.036 Uiso 1 1 calc R
C3A C 0.7203(8) 0.6596(5) 0.7308(8) 0.028(3) Uani 1 1 d .
H3AA H 0.7294 0.6276 0.7617 0.034 Uiso 1 1 calc R
C4A C 0.7717(7) 0.6981(4) 0.7208(8) 0.022(3) Uani 1 1 d .
H4AA H 0.8240 0.6966 0.7414 0.027 Uiso 1 1 calc R
C5A C 0.7386(7) 0.7381(4) 0.6747(8) 0.021(3) Uani 1 1 d .
H5AA H 0.7613 0.7700 0.6582 0.025 Uiso 1 1 calc R
C11A C 0.7709(7) 0.7902(4) 0.4247(8) 0.022(3) Uani 1 1 d .
H11A H 0.7236 0.8075 0.4169 0.027 Uiso 1 1 calc R
H11B H 0.7795 0.7719 0.3726 0.027 Uiso 1 1 calc R
C12A C 0.8315(7) 0.8273(5) 0.4450(9) 0.031(3) Uiso 1 1 d .
H12A H 0.8337 0.8510 0.3987 0.046 Uiso 1 1 calc R
H12B H 0.8779 0.8096 0.4528 0.046 Uiso 1 1 calc R
H12C H 0.8222 0.8452 0.4966 0.046 Uiso 1 1 calc R
C13A C 0.6095(9) 0.7054(5) 0.3753(12) 0.065(7) Uani 1 1 d .
H13A H 0.6454 0.6968 0.3342 0.077 Uiso 1 1 calc R
H13B H 0.5829 0.6747 0.3882 0.077 Uiso 1 1 calc R
C14A C 0.5604(8) 0.7401(6) 0.3392(11) 0.046(4) Uani 1 1 d .
H14A H 0.5361 0.7260 0.2882 0.069 Uiso 1 1 calc R
H14B H 0.5865 0.7703 0.3251 0.069 Uiso 1 1 calc R
H14C H 0.5241 0.7482 0.3792 0.069 Uiso 1 1 calc R
C15A C 0.5244(7) 0.5934(4) 0.5146(9) 0.026(3) Uani 1 1 d .
H15A H 0.5227 0.5645 0.5528 0.031 Uiso 1 1 calc R
H15B H 0.5312 0.5811 0.4572 0.031 Uiso 1 1 calc R
C16A C 0.4563(6) 0.6226(4) 0.5157(9) 0.027(3) Uani 1 1 d .
H16A H 0.4149 0.6015 0.4973 0.040 Uiso 1 1 calc R
H16B H 0.4586 0.6510 0.4778 0.040 Uiso 1 1 calc R
H16C H 0.4502 0.6344 0.5729 0.040 Uiso 1 1 calc R
C17A C 0.7143(7) 0.5209(4) 0.6047(8) 0.019(3) Uiso 1 1 d .
H17A H 0.7602 0.5290 0.6376 0.023 Uiso 1 1 calc R
H17B H 0.7255 0.5139 0.5461 0.023 Uiso 1 1 calc R
C18A C 0.6783(10) 0.4764(5) 0.6420(10) 0.047(5) Uani 1 1 d .
H18A H 0.7109 0.4477 0.6412 0.071 Uiso 1 1 calc R
H18B H 0.6330 0.4689 0.6089 0.071 Uiso 1 1 calc R
H18C H 0.6677 0.4838 0.7000 0.071 Uiso 1 1 calc R
C19A C 0.9442(6) 0.5984(4) 0.6697(8) 0.017(3) Uiso 1 1 d .
H19A H 0.9762 0.6244 0.6482 0.020 Uiso 1 1 calc R
H19B H 0.9500 0.5677 0.6368 0.020 Uiso 1 1 calc R
C20A C 0.9638(7) 0.5889(4) 0.7616(8) 0.019(3) Uiso 1 1 d .
H20A H 1.0144 0.5777 0.7690 0.028 Uiso 1 1 calc R
H20B H 0.9318 0.5631 0.7820 0.028 Uiso 1 1 calc R
H20C H 0.9579 0.6196 0.7935 0.028 Uiso 1 1 calc R
C21A C 0.9185(7) 0.7203(4) 0.5967(8) 0.024(3) Uani 1 1 d .
H21A H 0.9350 0.7112 0.6549 0.028 Uiso 1 1 calc R
H21B H 0.8789 0.7450 0.5986 0.028 Uiso 1 1 calc R
C22A C 0.9794(7) 0.7411(5) 0.5522(11) 0.037(4) Uani 1 1 d .
H22A H 0.9978 0.7711 0.5813 0.055 Uiso 1 1 calc R
H22B H 0.9624 0.7496 0.4946 0.055 Uiso 1 1 calc R
H22C H 1.0184 0.7164 0.5513 0.055 Uiso 1 1 calc R
C1B C 0.1352(7) 0.6757(5) 1.1906(8) 0.028(3) Uani 1 1 d .
H1BA H 0.0855 0.6609 1.1838 0.033 Uiso 1 1 calc R
C2B C 0.1564(7) 0.7221(5) 1.1601(9) 0.024(3) Uani 1 1 d .
H2BA H 0.1244 0.7457 1.1263 0.029 Uiso 1 1 calc R
C3B C 0.2289(7) 0.7301(4) 1.1860(8) 0.022(3) Uani 1 1 d .
H3BA H 0.2583 0.7601 1.1734 0.027 Uiso 1 1 calc R
C4B C 0.2537(7) 0.6882(4) 1.2311(8) 0.022(3) Uiso 1 1 d .
H4BA H 0.3040 0.6834 1.2573 0.026 Uiso 1 1 calc R
C5B C 0.1961(7) 0.6549(4) 1.2357(8) 0.024(3) Uani 1 1 d .
H5BA H 0.1975 0.6225 1.2664 0.029 Uiso 1 1 calc R
C11B C 0.2442(6) 0.5150(4) 1.1231(9) 0.022(3) Uani 1 1 d .
H11C H 0.2857 0.5263 1.1607 0.026 Uiso 1 1 calc R
H11D H 0.2603 0.5119 1.0655 0.026 Uiso 1 1 calc R
C12B C 0.2157(7) 0.4656(4) 1.1528(8) 0.020(3) Uani 1 1 d .
H12D H 0.2543 0.4406 1.1526 0.031 Uiso 1 1 calc R
H12E H 0.1745 0.4550 1.1151 0.031 Uiso 1 1 calc R
H12F H 0.1999 0.4692 1.2099 0.031 Uiso 1 1 calc R
C13B C 0.0395(7) 0.5608(4) 1.0360(9) 0.023(3) Uani 1 1 d .
H13C H 0.0341 0.5396 1.0859 0.028 Uiso 1 1 calc R
H13D H 0.0584 0.5401 0.9912 0.028 Uiso 1 1 calc R
C14B C -0.0317(7) 0.5828(5) 1.0070(10) 0.036(4) Uani 1 1 d .
H14D H -0.0662 0.5561 0.9915 0.054 Uiso 1 1 calc R
H14E H -0.0256 0.6040 0.9581 0.054 Uiso 1 1 calc R
H14F H -0.0503 0.6027 1.0522 0.054 Uiso 1 1 calc R
C15B C 0.0778(7) 0.6833(4) 0.8964(9) 0.025(3) Uani 1 1 d .
H15C H 0.0264 0.6810 0.9101 0.030 Uiso 1 1 calc R
H15D H 0.0972 0.6491 0.8928 0.030 Uiso 1 1 calc R
C16B C 0.0826(7) 0.7091(4) 0.8136(9) 0.026(3) Uani 1 1 d .
H16D H 0.0548 0.6903 0.7697 0.039 Uiso 1 1 calc R
H16E H 0.1335 0.7110 0.8000 0.039 Uiso 1 1 calc R
H16F H 0.0625 0.7427 0.8170 0.039 Uiso 1 1 calc R
C17B C 0.2254(8) 0.7895(5) 0.9316(10) 0.039(4) Uani 1 1 d .
H17C H 0.2336 0.7742 0.8766 0.047 Uiso 1 1 calc R
H17D H 0.1752 0.8026 0.9295 0.047 Uiso 1 1 calc R
C18B C 0.2772(8) 0.8297(5) 0.9491(9) 0.034(4) Uani 1 1 d .
H18D H 0.2710 0.8550 0.9049 0.051 Uiso 1 1 calc R
H18E H 0.3268 0.8165 0.9506 0.051 Uiso 1 1 calc R
H18F H 0.2686 0.8448 1.0034 0.051 Uiso 1 1 calc R
C19B C 0.4052(7) 0.7217(5) 1.0442(9) 0.027(3) Uani 1 1 d .
H19C H 0.3737 0.7515 1.0430 0.033 Uiso 1 1 calc R
H19D H 0.4005 0.7057 0.9883 0.033 Uiso 1 1 calc R
C20B C 0.4839(6) 0.7360(4) 1.0667(9) 0.024(3) Uani 1 1 d .
H20D H 0.5004 0.7591 1.0245 0.036 Uiso 1 1 calc R
H20E H 0.5143 0.7061 1.0682 0.036 Uiso 1 1 calc R
H20F H 0.4876 0.7520 1.1219 0.036 Uiso 1 1 calc R
C21B C 0.4288(6) 0.5997(4) 1.1968(8) 0.019(3) Uani 1 1 d .
H21C H 0.4612 0.6109 1.1535 0.023 Uiso 1 1 calc R
H21D H 0.4389 0.5642 1.2089 0.023 Uiso 1 1 calc R
C22B C 0.4420(7) 0.6302(5) 1.2753(9) 0.030(4) Uani 1 1 d .
H22D H 0.4927 0.6264 1.2968 0.045 Uiso 1 1 calc R
H22E H 0.4098 0.6187 1.3177 0.045 Uiso 1 1 calc R
H22F H 0.4321 0.6652 1.2625 0.045 Uiso 1 1 calc R
O1SA O 0.4942(5) 0.5521(3) 0.9519(6) 0.027(2) Uani 1 1 d .
C2SA C 0.5306(7) 0.5247(5) 0.8858(9) 0.030(3) Uani 1 1 d .
H2SA H 0.5667 0.5009 0.9112 0.036 Uiso 1 1 calc R
H2SB H 0.4947 0.5061 0.8492 0.036 Uiso 1 1 calc R
C3SA C 0.5668(9) 0.5631(6) 0.8373(10) 0.046(4) Uani 1 1 d .
H3SA H 0.5326 0.5787 0.7947 0.055 Uiso 1 1 calc R
H3SB H 0.6087 0.5493 0.8095 0.055 Uiso 1 1 calc R
C4SA C 0.5911(8) 0.5999(5) 0.9070(10) 0.034(4) Uani 1 1 d .
H4SA H 0.6355 0.5880 0.9391 0.041 Uiso 1 1 calc R
H4SB H 0.6004 0.6332 0.8837 0.041 Uiso 1 1 calc R
C5SA C 0.5279(7) 0.6010(4) 0.9608(10) 0.029(3) Uani 1 1 d .
H5SA H 0.5444 0.6074 1.0201 0.034 Uiso 1 1 calc R
H5SB H 0.4932 0.6273 0.9417 0.034 Uiso 1 1 calc R
O1SB O 1.0037(5) 0.4514(4) 0.5951(7) 0.042(3) Uani 1 1 d .
C2SB C 0.9526(7) 0.4306(5) 0.5352(9) 0.029(3) Uani 1 1 d .
H2SC H 0.9686 0.3973 0.5178 0.035 Uiso 1 1 calc R
H2SD H 0.9468 0.4521 0.4849 0.035 Uiso 1 1 calc R
C3SB C 0.8811(8) 0.4269(6) 0.5779(11) 0.047(5) Uani 1 1 d .
H3SC H 0.8396 0.4375 0.5395 0.057 Uiso 1 1 calc R
H3SD H 0.8724 0.3925 0.5969 0.057 Uiso 1 1 calc R
C4SB C 0.8916(8) 0.4618(6) 0.6516(11) 0.044(4) Uani 1 1 d .
H4SC H 0.8636 0.4510 0.6991 0.052 Uiso 1 1 calc R
H4SD H 0.8776 0.4963 0.6358 0.052 Uiso 1 1 calc R
C5SB C 0.9745(8) 0.4573(5) 0.6728(9) 0.033(4) Uani 1 1 d .
H5SC H 0.9938 0.4875 0.7015 0.040 Uiso 1 1 calc R
H5SD H 0.9857 0.4281 0.7093 0.040 Uiso 1 1 calc R

loop_
_atom_site_aniso_label
_atom_site_aniso_U_11
_atom_site_aniso_U_22
_atom_site_aniso_U_33
_atom_site_aniso_U_23
_atom_site_aniso_U_13
_atom_site_aniso_U_12
Zr1B 0.0089(6) 0.0118(6) 0.0153(7) -0.0003(5) 0.0022(5) -0.0006(5)
Co1B 0.0108(9) 0.0170(9) 0.0155(10) -0.0009(7) 0.0028(7) 0.0001(7)
Co1A 0.0105(9) 0.0156(9) 0.0176(10) 0.0008(7) 0.0006(7) -0.0008(7)
Zr1A 0.0112(6) 0.0128(6) 0.0168(7) 0.0000(5) 0.0012(5) -0.0018(5)
Re1A 0.0210(3) 0.0202(3) 0.0328(4) 0.0044(2) 0.0087(3) -0.0031(2)
Re2A 0.0187(3) 0.0144(3) 0.0167(3) -0.0009(2) -0.0009(2) -0.0001(2)
Re3A 0.0124(3) 0.0186(3) 0.0209(3) -0.0011(2) 0.0020(2) -0.0022(2)
Re1B 0.0132(3) 0.0175(3) 0.0207(3) 0.0000(2) 0.0016(2) -0.0034(2)
Re2B 0.0191(3) 0.0164(3) 0.0171(3) -0.0017(2) -0.0024(2) 0.0011(2)
Re3B 0.0153(3) 0.0183(3) 0.0220(3) 0.0038(2) 0.0055(2) -0.0006(2)
P1A 0.0165(19) 0.0148(17) 0.0198(19) -0.0002(13) 0.0004(15) 0.0008(14)
P2A 0.0127(17) 0.0155(17) 0.0204(19) -0.0020(13) 0.0012(14) -0.0014(14)
P3A 0.0135(18) 0.0146(17) 0.0162(19) 0.0010(13) -0.0018(14) -0.0033(13)
P1B 0.0080(17) 0.0201(18) 0.0169(18) -0.0012(13) 0.0030(14) -0.0025(13)
P2B 0.0094(17) 0.0130(16) 0.0177(18) -0.0010(13) 0.0014(14) 0.0000(13)
P3B 0.0117(18) 0.0164(17) 0.0154(18) 0.0005(13) 0.0018(14) 0.0011(13)
O1A 0.023(5) 0.011(4) 0.026(6) -0.002(4) -0.002(4) -0.002(4)
O2A 0.017(5) 0.027(5) 0.021(5) 0.006(4) -0.002(4) -0.004(4)
O3A 0.014(5) 0.022(5) 0.028(6) -0.008(4) 0.007(4) -0.006(4)
O4A 0.022(5) 0.003(4) 0.045(6) -0.003(4) 0.007(4) 0.006(4)
O5A 0.009(4) 0.030(5) 0.010(5) 0.002(4) -0.008(4) 0.002(4)
O6A 0.021(5) 0.012(4) 0.029(6) -0.003(4) -0.001(4) -0.005(4)
O7A 0.029(5) 0.009(4) 0.026(5) 0.005(4) -0.001(4) 0.005(4)
O8A 0.010(4) 0.018(4) 0.010(5) -0.001(3) -0.008(4) -0.005(3)
O10A 0.015(5) 0.018(5) 0.031(6) 0.001(4) -0.008(4) -0.005(4)
O11A 0.018(5) 0.019(5) 0.030(6) -0.003(4) 0.012(4) -0.005(4)
O12A 0.032(6) 0.021(5) 0.075(9) 0.017(5) 0.013(6) 0.000(4)
O13A 0.029(6) 0.023(6) 0.103(11) 0.010(6) 0.004(6) 0.000(5)
O14A 0.069(9) 0.077(8) 0.024(7) 0.001(5) 0.029(6) -0.036(6)
O15A 0.039(6) 0.006(4) 0.041(6) 0.000(4) -0.004(5) 0.007(4)
O16A 0.031(6) 0.025(5) 0.037(6) -0.004(4) -0.015(5) 0.020(4)
O17A 0.027(6) 0.026(5) 0.020(5) 0.001(4) 0.020(4) -0.004(4)
O18A 0.026(5) 0.030(5) 0.007(5) 0.000(4) 0.008(4) -0.010(4)
O19A 0.009(4) 0.022(5) 0.017(5) 0.004(3) -0.002(4) 0.002(3)
O20A 0.026(6) 0.021(5) 0.048(7) -0.005(4) -0.005(5) -0.002(4)
O21A 0.038(6) 0.017(5) 0.049(7) -0.002(4) -0.028(5) -0.013(4)
O22A 0.023(5) 0.035(6) 0.023(5) 0.009(4) 0.010(4) 0.007(4)
O1B 0.020(5) 0.010(5) 0.037(6) 0.003(4) 0.009(4) 0.005(4)
O2B 0.007(4) 0.023(5) 0.031(6) -0.003(4) 0.003(4) -0.002(4)
O3B 0.013(5) 0.019(5) 0.020(5) -0.001(4) 0.007(4) 0.002(4)
O4B 0.013(5) 0.011(4) 0.036(6) 0.004(4) -0.001(4) -0.004(4)
O5B 0.010(4) 0.017(5) 0.012(5) 0.000(3) -0.001(4) -0.011(3)
O6B 0.012(5) 0.014(5) 0.033(6) 0.004(4) -0.003(4) 0.004(4)
O7B 0.019(5) 0.010(4) 0.019(5) -0.002(3) 0.002(4) -0.008(3)
O9B 0.016(5) 0.017(5) 0.018(5) -0.006(3) 0.005(4) 0.002(4)
O10B 0.009(5) 0.026(5) 0.035(6) -0.001(4) -0.003(4) -0.009(4)
O11B 0.006(4) 0.007(4) 0.033(6) 0.002(3) -0.007(4) -0.005(3)
O13B 0.039(6) 0.018(5) 0.045(7) -0.006(4) -0.006(5) -0.011(4)
O14B 0.022(5) 0.027(5) 0.033(6) 0.000(4) 0.001(4) -0.007(4)
O15B 0.026(5) 0.014(5) 0.022(5) 0.006(4) 0.002(4) 0.000(4)
O16B 0.016(5) 0.026(5) 0.032(6) -0.003(4) -0.008(4) -0.007(4)
O17B 0.032(6) 0.035(6) 0.022(6) -0.007(4) 0.006(5) 0.010(4)
O18B 0.031(6) 0.028(5) 0.036(6) -0.008(4) -0.005(5) 0.002(4)
O20B 0.026(6) 0.034(6) 0.032(6) 0.002(4) 0.009(5) -0.006(4)
O21B 0.069(8) 0.011(5) 0.043(7) 0.003(4) 0.002(6) -0.016(5)
O22B 0.036(6) 0.039(6) 0.021(6) 0.009(4) 0.022(4) 0.002(5)
C1A 0.024(8) 0.042(9) 0.018(8) -0.004(6) -0.003(6) 0.017(7)
C2A 0.028(9) 0.040(9) 0.024(8) -0.019(7) 0.011(7) -0.019(7)
C3A 0.039(9) 0.028(8) 0.018(8) -0.002(6) -0.002(7) -0.004(7)
C4A 0.025(8) 0.023(7) 0.019(8) -0.007(6) 0.007(6) 0.007(6)
C5A 0.027(8) 0.012(7) 0.028(8) -0.006(5) 0.021(6) -0.006(6)
C11A 0.034(9) 0.026(8) 0.008(7) 0.009(5) 0.007(6) 0.000(6)
C13A 0.067(13) 0.029(9) 0.089(15) -0.035(9) -0.064(12) 0.036(9)
C14A 0.040(10) 0.053(11) 0.045(11) 0.010(8) 0.001(9) 0.010(8)
C15A 0.022(8) 0.016(7) 0.038(9) -0.011(6) -0.002(7) -0.003(6)
C16A 0.008(7) 0.022(8) 0.050(10) -0.013(6) 0.004(6) -0.006(6)
C18A 0.077(13) 0.022(9) 0.046(11) 0.006(7) 0.022(10) -0.001(8)
C21A 0.026(8) 0.021(7) 0.023(8) -0.010(6) -0.008(6) 0.003(6)
C22A 0.015(8) 0.029(9) 0.068(12) 0.002(7) 0.009(8) -0.014(6)
C1B 0.021(8) 0.044(9) 0.020(8) -0.017(6) 0.009(6) -0.009(7)
C2B 0.021(8) 0.021(8) 0.030(9) -0.013(6) 0.000(6) 0.013(6)
C3B 0.034(9) 0.014(7) 0.020(8) -0.007(5) 0.012(6) 0.002(6)
C5B 0.042(9) 0.012(7) 0.018(8) 0.002(5) -0.007(7) 0.009(6)
C11B 0.011(7) 0.019(7) 0.035(9) -0.004(6) -0.001(6) 0.000(5)
C12B 0.023(8) 0.020(7) 0.019(8) 0.006(5) 0.000(6) 0.000(6)
C13B 0.017(8) 0.023(7) 0.031(9) -0.001(6) 0.006(6) -0.013(6)
C14B 0.015(8) 0.054(10) 0.038(10) 0.011(7) -0.004(7) -0.015(7)
C15B 0.010(7) 0.017(7) 0.051(10) -0.009(6) 0.018(7) -0.005(5)
C16B 0.016(8) 0.018(7) 0.043(10) -0.014(6) -0.005(7) 0.001(6)
C17B 0.044(10) 0.023(8) 0.051(11) 0.020(7) -0.005(8) -0.020(7)
C18B 0.054(11) 0.026(8) 0.022(8) 0.001(6) -0.006(7) -0.011(7)
C19B 0.024(8) 0.019(8) 0.041(10) 0.003(6) 0.009(7) -0.002(6)
C20B 0.008(7) 0.022(7) 0.041(9) 0.008(6) -0.004(6) -0.005(5)
C21B 0.009(7) 0.024(7) 0.025(8) 0.003(6) 0.003(6) 0.000(5)
C22B 0.009(7) 0.033(8) 0.047(10) -0.006(7) -0.015(7) 0.006(6)
O1SA 0.027(6) 0.019(5) 0.036(6) -0.006(4) 0.001(5) -0.006(4)
C2SA 0.021(8) 0.033(9) 0.038(10) -0.009(7) 0.018(7) -0.004(6)
C3SA 0.041(11) 0.062(12) 0.037(11) -0.004(8) 0.013(8) 0.004(8)
C4SA 0.026(9) 0.035(9) 0.041(10) -0.013(7) 0.005(7) -0.006(7)
C5SA 0.016(8) 0.017(7) 0.053(10) -0.003(6) 0.008(7) 0.008(6)
O1SB 0.017(6) 0.074(8) 0.035(7) -0.021(5) -0.003(5) -0.002(5)
C2SB 0.025(8) 0.042(9) 0.020(8) -0.003(6) 0.003(7) -0.008(7)
C3SB 0.021(9) 0.061(12) 0.059(13) 0.009(9) -0.003(8) 0.002(8)
C4SB 0.026(9) 0.057(11) 0.050(12) -0.005(8) 0.014(8) -0.007(8)
C5SB 0.045(10) 0.022(8) 0.034(10) -0.013(6) 0.010(8) 0.006(7)

loop_
_atom_type_symbol
_atom_type_description
_atom_type_scat_dispersion_real
_atom_type_scat_dispersion_imag
_atom_type_scat_source
C C 0.0033 0.0016 'International Tables Vol C Tables 4.2.6.8 and 6.1.1.4'
H H 0.0000 0.0000 'International Tables Vol C Tables 4.2.6.8 and 6.1.1.4'
O O 0.0106 0.0060 'International Tables Vol C Tables 4.2.6.8 and 6.1.1.4'
P P 0.1023 0.0942 'International Tables Vol C Tables 4.2.6.8 and 6.1.1.4'
Co Co 0.3494 0.9721 'International Tables Vol C Tables 4.2.6.8 and 6.1.1.4'
Zr Zr -2.9673 0.5597 'International Tables Vol C Tables 4.2.6.8 and 6.1.1.4'
Re Re -1.0185 7.2310 'International Tables Vol C Tables 4.2.6.8 and 6.1.1.4'

loop_
_geom_angle_atom_site_label_1
_geom_angle_atom_site_label_2
_geom_angle_atom_site_label_3
_geom_angle
O8B Zr1B O19B 88.7(3)
O8B Zr1B O7B 81.9(3)
O19B Zr1B O7B 162.9(3)
O8B Zr1B O9B 80.4(3)
O19B Zr1B O9B 81.0(3)
O7B Zr1B O9B 83.4(3)
O8B Zr1B O11B 132.2(3)
O19B Zr1B O11B 119.9(3)
O7B Zr1B O11B 76.7(3)
O9B Zr1B O11B 137.2(3)
O8B Zr1B O15B 76.1(3)
O19B Zr1B O15B 79.4(3)
O7B Zr1B O15B 111.7(3)
O9B Zr1B O15B 149.5(3)
O11B Zr1B O15B 73.2(3)
O8B Zr1B O10B 153.5(3)
O19B Zr1B O10B 84.1(3)
O7B Zr1B O10B 98.0(3)
O9B Zr1B O10B 73.4(3)
O11B Zr1B O10B 72.5(3)
O15B Zr1B O10B 127.1(3)
C1B Co1B C5B 40.2(5)
C1B Co1B C4B 66.8(5)
C5B Co1B C4B 39.6(5)
C1B Co1B C2B 39.9(5)
C5B Co1B C2B 66.7(5)
C4B Co1B C2B 66.1(5)
C1B Co1B C3B 66.3(5)
C5B Co1B C3B 66.2(5)
C4B Co1B C3B 39.2(5)
C2B Co1B C3B 39.0(5)
C1B Co1B P1B 93.4(4)
C5B Co1B P1B 97.3(4)
C4B Co1B P1B 132.2(4)
C2B Co1B P1B 124.9(4)
C3B Co1B P1B 159.6(4)
C1B Co1B P2B 116.2(4)
C5B Co1B P2B 155.2(4)
C4B Co1B P2B 137.0(4)
C2B Co1B P2B 89.4(4)
C3B Co1B P2B 99.9(4)
P1B Co1B P2B 90.74(13)
C1B Co1B P3B 150.2(4)
C5B Co1B P3B 110.1(4)
C4B Co1B P3B 87.9(4)
C2B Co1B P3B 142.7(4)
C3B Co1B P3B 104.3(4)
P1B Co1B P3B 92.31(13)
P2B Co1B P3B 92.92(14)
C3A Co1A C2A 40.2(5)
C3A Co1A C1A 66.2(5)
C2A Co1A C1A 39.1(5)
C3A Co1A C4A 40.2(5)
C2A Co1A C4A 66.8(5)
C1A Co1A C4A 65.4(5)
C3A Co1A C5A 67.8(5)
C2A Co1A C5A 67.8(5)
C1A Co1A C5A 40.1(5)
C4A Co1A C5A 39.4(5)
C3A Co1A P1A 161.8(4)
C2A Co1A P1A 127.5(4)
C1A Co1A P1A 96.4(4)
C4A Co1A P1A 129.3(4)
C5A Co1A P1A 95.8(4)
C3A Co1A P3A 105.1(4)
C2A Co1A P3A 144.3(4)
C1A Co1A P3A 153.1(4)
C4A Co1A P3A 91.2(4)
C5A Co1A P3A 113.1(4)
P1A Co1A P3A 88.19(14)
C3A Co1A P2A 102.0(4)
C2A Co1A P2A 87.3(4)
C1A Co1A P2A 111.6(4)
C4A Co1A P2A 141.6(4)
C5A Co1A P2A 151.7(4)
P1A Co1A P2A 88.83(13)
P3A Co1A P2A 94.88(13)
O9A Zr1A O8A 80.9(3)
O9A Zr1A O11A 88.5(3)
O8A Zr1A O11A 155.7(3)
O9A Zr1A O7A 81.5(3)
O8A Zr1A O7A 79.1(3)
O11A Zr1A O7A 77.7(3)
O9A Zr1A O19A 120.7(3)
O8A Zr1A O19A 76.3(3)
O11A Zr1A O19A 127.6(3)
O7A Zr1A O19A 143.0(3)
O9A Zr1A O15A 158.1(3)
O8A Zr1A O15A 92.5(3)
O11A Zr1A O15A 89.3(3)
O7A Zr1A O15A 76.7(3)
O19A Zr1A O15A 77.2(3)
O9A Zr1A O10A 72.6(3)
O8A Zr1A O10A 116.8(3)
O11A Zr1A O10A 80.0(3)
O7A Zr1A O10A 146.0(3)
O19A Zr1A O10A 70.7(3)
O15A Zr1A O10A 128.4(3)
O14A Re1A O12A 108.0(5)
O14A Re1A O13A 109.1(6)
O12A Re1A O13A 107.9(5)
O14A Re1A O11A 111.0(4)
O12A Re1A O11A 111.1(4)
O13A Re1A O11A 109.7(4)
O16A Re2A O17A 107.3(4)
O16A Re2A O18A 107.5(4)
O17A Re2A O18A 111.1(4)
O16A Re2A O15A 107.8(4)
O17A Re2A O15A 110.5(4)
O18A Re2A O15A 112.2(4)
O21A Re3A O22A 109.3(5)
O21A Re3A O20A 107.1(4)
O22A Re3A O20A 108.7(5)
O21A Re3A O19A 112.4(4)
O22A Re3A O19A 110.7(4)
O20A Re3A O19A 108.6(4)
O12B Re1B O13B 110.6(4)
O12B Re1B O14B 107.6(4)
O13B Re1B O14B 107.7(4)
O12B Re1B O11B 109.4(4)
O13B Re1B O11B 110.2(4)
O14B Re1B O11B 111.4(4)
O18B Re2B O16B 110.0(4)
O18B Re2B O17B 108.5(5)
O16B Re2B O17B 106.4(4)
O18B Re2B O15B 109.0(4)
O16B Re2B O15B 110.0(4)
O17B Re2B O15B 112.9(4)
O22B Re3B O20B 108.9(4)
O22B Re3B O21B 107.6(4)
O20B Re3B O21B 108.9(5)
O22B Re3B O19B 112.5(4)
O20B Re3B O19B 109.8(4)
O21B Re3B O19B 109.1(4)
O7A P1A O2A 108.1(5)
O7A P1A O1A 109.8(5)
O2A P1A O1A 102.9(4)
O7A P1A Co1A 115.3(3)
O2A P1A Co1A 113.6(4)
O1A P1A Co1A 106.4(3)
O8A P2A O3A 108.0(4)
O8A P2A O4A 106.3(5)
O3A P2A O4A 102.0(5)
O8A P2A Co1A 117.1(3)
O3A P2A Co1A 107.2(3)
O4A P2A Co1A 114.9(4)
O9A P3A O5A 108.6(4)
O9A P3A O6A 101.0(5)
O5A P3A O6A 104.6(4)
O9A P3A Co1A 115.4(3)
O5A P3A Co1A 109.0(4)
O6A P3A Co1A 117.4(3)
O7B P1B O2B 109.0(5)
O7B P1B O1B 105.8(5)
O2B P1B O1B 101.8(5)
O7B P1B Co1B 116.1(3)
O2B P1B Co1B 106.3(3)
O1B P1B Co1B 116.7(4)
O8B P2B O4B 110.1(5)
O8B P2B O3B 106.9(4)
O4B P2B O3B 102.5(4)
O8B P2B Co1B 117.0(3)
O4B P2B Co1B 105.2(3)
O3B P2B Co1B 114.0(4)
O9B P3B O5B 108.3(5)
O9B P3B O6B 110.3(5)
O5B P3B O6B 100.5(4)
O9B P3B Co1B 116.0(3)
O5B P3B Co1B 113.6(3)
O6B P3B Co1B 107.0(4)
C11A O1A P1A 118.4(7)
C13A O2A P1A 123.4(9)
C15A O3A P2A 122.8(7)
C17A O4A P2A 123.4(8)
C19A O5A P3A 122.1(8)
C21A O6A P3A 124.0(8)
P1A O7A Zr1A 138.0(5)
P2A O8A Zr1A 136.6(4)
P3A O9A Zr1A 133.5(5)
Re1A O11A Zr1A 164.9(5)
Re2A O15A Zr1A 153.8(5)
Re3A O19A Zr1A 137.2(4)
C11B O1B P1B 123.9(8)
C13B O2B P1B 123.1(7)
C15B O3B P2B 123.3(7)
C17B O4B P2B 121.5(8)
C19B O5B P3B 123.9(8)
C21B O6B P3B 123.0(8)
P1B O7B Zr1B 138.4(4)
P2B O8B Zr1B 136.8(5)
P3B O9B Zr1B 138.5(5)
Re1B O11B Zr1B 144.1(5)
Re2B O15B Zr1B 149.3(4)
Re3B O19B Zr1B 146.8(4)
C2A C1A C5A 110.9(11)
C2A C1A Co1A 69.6(8)
C5A C1A Co1A 71.2(7)
C1A C2A C3A 107.3(12)
C1A C2A Co1A 71.3(8)
C3A C2A Co1A 69.1(8)
C2A C3A C4A 107.7(12)
C2A C3A Co1A 70.7(8)
C4A C3A Co1A 71.6(8)
C5A C4A C3A 110.0(12)
C5A C4A Co1A 71.6(7)
C3A C4A Co1A 68.3(7)
C4A C5A C1A 104.0(11)
C4A C5A Co1A 69.0(7)
C1A C5A Co1A 68.6(7)
O1A C11A C12A 106.7(10)
C14A C13A O2A 112.5(12)
O3A C15A C16A 107.1(9)
O4A C17A C18A 106.7(11)
O5A C19A C20A 107.1(10)
O6A C21A C22A 106.5(11)
C2B C1B C5B 107.4(12)
C2B C1B Co1B 70.8(8)
C5B C1B Co1B 70.3(8)
C3B C2B C1B 108.6(11)
C3B C2B Co1B 71.9(7)
C1B C2B Co1B 69.3(7)
C2B C3B C4B 107.7(12)
C2B C3B Co1B 69.1(7)
C4B C3B Co1B 69.0(7)
C5B C4B C3B 108.7(12)
C5B C4B Co1B 69.9(7)
C3B C4B Co1B 71.8(7)
C4B C5B C1B 107.6(11)
C4B C5B Co1B 70.5(8)
C1B C5B Co1B 69.5(8)
O1B C11B C12B 106.2(10)
O2B C13B C14B 107.4(10)
O3B C15B C16B 110.3(10)
C18B C17B O4B 108.3(11)
O5B C19B C20B 106.7(10)
O6B C21B C22B 107.8(10)
C5SA O1SA C2SA 107.9(10)
C3SA C2SA O1SA 105.5(11)
C2SA C3SA C4SA 101.0(13)
C5SA C4SA C3SA 103.3(11)
O1SA C5SA C4SA 105.6(10)
C5SB O1SB C2SB 111.5(11)
O1SB C2SB C3SB 106.3(12)
C4SB C3SB C2SB 103.7(12)
C3SB C4SB C5SB 101.2(12)
O1SB C5SB C4SB 104.4(12)

loop_
_geom_bond_atom_site_label_1
_geom_bond_atom_site_label_2
_geom_bond_distance
Zr1B O8B 2.080(7)
Zr1B O19B 2.088(8)
Zr1B O7B 2.090(9)
Zr1B O9B 2.111(8)
Zr1B O11B 2.139(7)
Zr1B O15B 2.179(8)
Zr1B O10B 2.196(8)
Co1B C1B 2.047(14)
Co1B C5B 2.058(14)
Co1B C4B 2.066(13)
Co1B C2B 2.067(12)
Co1B C3B 2.102(12)
Co1B P1B 2.142(3)
Co1B P2B 2.146(4)
Co1B P3B 2.147(4)
Co1A C3A 2.046(14)
Co1A C2A 2.067(14)
Co1A C1A 2.089(13)
Co1A C4A 2.089(13)
Co1A C5A 2.123(12)
Co1A P1A 2.145(4)
Co1A P3A 2.156(4)
Co1A P2A 2.165(3)
Zr1A O9A 2.109(8)
Zr1A O8A 2.115(8)
Zr1A O11A 2.126(8)
Zr1A O7A 2.161(8)
Zr1A O19A 2.162(7)
Zr1A O15A 2.169(8)
Zr1A O10A 2.197(8)
Re1A O14A 1.667(10)
Re1A O12A 1.705(9)
Re1A O13A 1.731(10)
Re1A O11A 1.763(8)
Re2A O16A 1.690(8)
Re2A O17A 1.709(8)
Re2A O18A 1.714(8)
Re2A O15A 1.746(9)
Re3A O21A 1.677(9)
Re3A O22A 1.700(9)
Re3A O20A 1.701(8)
Re3A O19A 1.787(8)
Re1B O12B 1.698(8)
Re1B O13B 1.715(9)
Re1B O14B 1.728(9)
Re1B O11B 1.773(7)
Re2B O18B 1.695(9)
Re2B O16B 1.715(8)
Re2B O17B 1.719(9)
Re2B O15B 1.776(8)
Re3B O22B 1.663(9)
Re3B O20B 1.700(9)
Re3B O21B 1.711(9)
Re3B O19B 1.809(8)
P1A O7A 1.511(9)
P1A O2A 1.593(8)
P1A O1A 1.603(8)
P2A O8A 1.531(9)
P2A O3A 1.577(9)
P2A O4A 1.579(9)
P3A O9A 1.519(8)
P3A O5A 1.580(8)
P3A O6A 1.592(9)
P1B O7B 1.550(9)
P1B O2B 1.563(8)
P1B O1B 1.586(8)
P2B O8B 1.562(8)
P2B O4B 1.580(8)
P2B O3B 1.590(8)
P3B O9B 1.540(8)
P3B O5B 1.590(8)
P3B O6B 1.596(8)
O1A C11A 1.453(13)
O2A C13A 1.445(15)
O3A C15A 1.475(13)
O4A C17A 1.461(14)
O5A C19A 1.465(13)
O6A C21A 1.456(13)
O1B C11B 1.449(14)
O2B C13B 1.480(13)
O3B C15B 1.445(14)
O4B C17B 1.476(15)
O5B C19B 1.457(15)
O6B C21B 1.482(13)
C1A C2A 1.391(18)
C1A C5A 1.446(18)
C2A C3A 1.413(18)
C3A C4A 1.421(18)
C4A C5A 1.419(17)
C11A C12A 1.519(17)
C13A C14A 1.397(17)
C15A C16A 1.484(17)
C17A C18A 1.510(18)
C19A C20A 1.511(15)
C21A C22A 1.479(19)
C1B C2B 1.404(18)
C1B C5B 1.411(17)
C2B C3B 1.391(17)
C3B C4B 1.399(16)
C4B C5B 1.397(18)
C11B C12B 1.517(16)
C13B C14B 1.486(17)
C15B C16B 1.502(19)
C17B C18B 1.459(17)
C19B C20B 1.522(16)
C21B C22B 1.504(17)
O1SA C5SA 1.458(14)
O1SA C2SA 1.485(16)
C2SA C3SA 1.48(2)
C3SA C4SA 1.533(19)
C4SA C5SA 1.49(2)
O1SB C5SB 1.394(17)
O1SB C2SB 1.414(14)
C2SB C3SB 1.53(2)
C3SB C4SB 1.51(2)
C4SB C5SB 1.550(19)
